data_7059524
loop_
_publ_author_name
'Wang, Qingxu'
'Ye, Zhejun'
'Shi, Guoqing'
'Guo, Kaimeng'
'Li, Gang'

_publ_section_title
;
 Proton conduction in two Cu/Zn dimer-based hydrogen-bonded supramolecular
 frameworks from imidazole multi-carboxylate
;
_journal_issue 19
_journal_name_full 'New Journal of Chemistry'
_journal_page_first 8098
_journal_page_last 8105
_journal_paper_doi 10.1039/D0NJ01189D
_journal_volume 44
_journal_year 2020
_chemical_formula_moiety '2(C44 H28 N8 O12 Zn2), H2 O'
_chemical_formula_sum 'C88 H58 N16 O25 Zn4'
_chemical_formula_weight 2000.98
_space_group_crystal_system monoclinic
_space_group_IT_number 15
_space_group_name_Hall '-C 2yc'
_space_group_name_H-M_alt 'C 1 2/c 1'
_atom_sites_solution_hydrogens mixed
_atom_sites_solution_primary direct
_audit_creation_date 2018-01-16
_audit_creation_method
;
Olex2 1.2
(compiled 2017.08.10 svn.r3458 for OlexSys, GUI svn.r5381)
;
_audit_update_record
;
2018-06-21 deposited with the CCDC.	2020-04-24 downloaded from the CCDC.
;
_cell_angle_alpha 90
_cell_angle_beta 116.427(5)
_cell_angle_gamma 90
_cell_formula_units_Z 2
_cell_length_a 19.2580(8)
_cell_length_b 13.3387(5)
_cell_length_c 18.2492(8)
_cell_measurement_reflns_used 4619
_cell_measurement_temperature 293(2)
_cell_measurement_theta_max 70.6910
_cell_measurement_theta_min 4.1340
_cell_volume 4197.9(3)
_computing_cell_refinement 'CrysAlisPro 1.171.39.7b (Rigaku OD, 2015)'
_computing_data_collection 'CrysAlisPro 1.171.39.7b (Rigaku OD, 2015)'
_computing_data_reduction 'CrysAlisPro 1.171.39.7b (Rigaku OD, 2015)'
_computing_molecular_graphics 'Olex2 (Dolomanov et al., 2009)'
_computing_publication_material 'Olex2 (Dolomanov et al., 2009)'
_computing_structure_refinement 'ShelXL (Sheldrick, 2015)'
_computing_structure_solution 'ShelXS (Sheldrick, 2008)'
_diffrn_ambient_temperature 293(2)
_diffrn_detector 'CCD plate'
_diffrn_detector_area_resol_mean 16.2312
_diffrn_detector_type Eos
_diffrn_measured_fraction_theta_full 1.000
_diffrn_measured_fraction_theta_max 0.990
_diffrn_measurement_details
;
List of Runs (angles in degrees, time in seconds):

  # Type    Start    End  Width  t~exp~   \w     \q     \k     \f   Frames
#--------------------------------------------------------------------------
  1  \w    -84.00 -39.00   0.50    4.50    --  -33.50-176.00 131.00   90
  2  \w      3.00  29.00   0.50    4.50    --  -33.50  77.00  30.00   52
  3  \w     -7.00  34.00   0.50    4.50    --  -33.50  57.00  60.00   82
  4  \w    -58.00 -21.00   0.50    4.50    --  -33.50  77.00  30.00   74
  5  \w    -48.00  -8.00   0.50    4.50    --  -33.50  37.00-120.00   80
  6  \w     22.00 106.00   0.50    4.50    --   36.47  77.00 150.00  168
  7  \w     64.00 108.00   0.50    4.50    --   36.47 178.00-180.00   88
  8  \w     66.00 104.00   0.50    4.50    --   36.47  77.00   0.00   76
  9  \w     18.00  44.00   0.50    4.50    --   36.47  77.00   0.00   52
 10  \w     48.00  77.00   0.50    4.50    --   36.47 -99.00 -60.00   58
 11  \w     68.00  94.00   0.50    4.50    --   36.47  77.00 -90.00   52
 12  \w     -4.00  37.00   0.50    4.50    --   36.47 -99.00 -60.00   82
 13  \w     76.00 109.00   0.50    4.50    --   36.47 178.00   0.00   66
 14  \w     29.00  62.00   0.50    4.50    --   36.47 -99.00 150.00   66
 15  \w     52.00  80.00   0.50   25.00    --  108.00 -30.00 -30.00   56
 16  \w     47.00 107.00   0.50   25.00    --  108.00 -94.00 -90.00  120
 17  \w     37.00  90.00   0.50   25.00    --  108.00 -30.00-120.00  106
 18  \w     39.00  85.00   0.50   25.00    --  108.00 -30.00  90.00   92
 19  \w     57.00  86.00   0.50   25.00    --  108.00 -45.00-180.00   58
 20  \w     37.00  80.00   0.50   25.00    --  108.00 -30.00 -60.00   86
 21  \w     39.00  80.00   0.50   25.00    --  108.00 -30.00  30.00   82
 22  \w     38.00 101.00   0.50   25.00    --  108.00-111.00  60.00  126
 23  \w    150.00 176.00   0.50   25.00    --  108.00  45.00 -90.00   52
 24  \w     99.00 129.00   0.50   25.00    --  108.00  45.00 -90.00   60
 25  \w     86.00 176.00   0.50   25.00    --  108.00  77.00   0.00  180
 26  \w     45.00 128.00   0.50   25.00    --  108.00 -61.00-120.00  166
;
_diffrn_measurement_device 'four-circle diffractometer'
_diffrn_measurement_device_type 'Xcalibur, Eos, Gemini'
_diffrn_measurement_method '\w scans'
_diffrn_orient_matrix_type 'CrysAlisPro convention (1999,Acta A55,543-557)'
_diffrn_orient_matrix_UB_11 -0.0239538000
_diffrn_orient_matrix_UB_12 -0.0795691000
_diffrn_orient_matrix_UB_13 0.0455611000
_diffrn_orient_matrix_UB_21 -0.0013869000
_diffrn_orient_matrix_UB_22 0.0809706000
_diffrn_orient_matrix_UB_23 0.0595022000
_diffrn_orient_matrix_UB_31 -0.0860958000
_diffrn_orient_matrix_UB_32 0.0208865000
_diffrn_orient_matrix_UB_33 -0.0572102000
_diffrn_radiation_monochromator graphite
_diffrn_radiation_probe x-ray
_diffrn_radiation_type CuK\a
_diffrn_radiation_wavelength 1.54184
_diffrn_reflns_av_unetI/netI 0.0267
_diffrn_reflns_Laue_measured_fraction_full 1.000
_diffrn_reflns_Laue_measured_fraction_max 0.990
_diffrn_reflns_limit_h_max 22
_diffrn_reflns_limit_h_min -23
_diffrn_reflns_limit_k_max 16
_diffrn_reflns_limit_k_min -16
_diffrn_reflns_limit_l_max 21
_diffrn_reflns_limit_l_min -22
_diffrn_reflns_number 7278
_diffrn_reflns_point_group_measured_fraction_full 1.000
_diffrn_reflns_point_group_measured_fraction_max 0.990
_diffrn_reflns_theta_full 67.684
_diffrn_reflns_theta_max 70.864
_diffrn_reflns_theta_min 4.190
_diffrn_source 'fine-focus sealed X-ray tube'
_diffrn_source_type 'Enhance (Cu) X-ray Source'
_exptl_absorpt_coefficient_mu 2.071
_exptl_absorpt_correction_T_max 1.00000
_exptl_absorpt_correction_T_min 0.76689
_exptl_absorpt_correction_type multi-scan
_exptl_absorpt_process_details
;
CrysAlisPro 1.171.39.7b (Rigaku Oxford Diffraction, 2015)
Empirical absorption correction using spherical harmonics,
 implemented in SCALE3 ABSPACK scaling algorithm.
;
_exptl_crystal_colour colourless
_exptl_crystal_colour_primary colourless
_exptl_crystal_density_diffrn 1.583
_exptl_crystal_description block
_exptl_crystal_F_000 2036
_exptl_crystal_size_max 0.15
_exptl_crystal_size_mid 0.13
_exptl_crystal_size_min 0.12
_refine_diff_density_max 0.624
_refine_diff_density_min -0.571
_refine_diff_density_rms 0.094
_refine_ls_extinction_method none
_refine_ls_goodness_of_fit_ref 1.005
_refine_ls_hydrogen_treatment constr
_refine_ls_matrix_type full
_refine_ls_number_parameters 309
_refine_ls_number_reflns 7278
_refine_ls_number_restraints 6
_refine_ls_restrained_S_all 1.005
_refine_ls_R_factor_all 0.0639
_refine_ls_R_factor_gt 0.0522
_refine_ls_shift/su_max 0.001
_refine_ls_shift/su_mean 0.000
_refine_ls_structure_factor_coef Fsqd
_refine_ls_weighting_details 'w=1/[\s^2^(Fo^2^)+(0.1006P)^2^] where P=(Fo^2^+2Fc^2^)/3'
_refine_ls_weighting_scheme calc
_refine_ls_wR_factor_gt 0.1332
_refine_ls_wR_factor_ref 0.1387
_reflns_Friedel_coverage 0.000
_reflns_number_gt 5681
_reflns_number_total 7278
_reflns_threshold_expression 'I > 2\s(I)'
_twin_special_details
;
Component 2 rotated by 179.9771\% 
 around [0.77 0.00 0.63] (reciprocal) or [0.71 -0.00 0.71] (direct)
;
_cod_data_source_file d0nj01189d2.cif
_cod_data_source_block 20180112a_twin1_hklf4
_cod_depositor_comments
;Adding full bibliography for 7059524--7059525.cif.

 Adding full bibliography for 7059524--7059525.cif.
;
_cod_database_code 7059524
_shelx_shelxl_version_number 2014/7
_chemical_oxdiff_formula C33H37O4N2Zn1
_shelx_space_group_comment
;
The symmetry employed for this shelxl refinement is uniquely defined
by the following loop, which should always be used as a source of
symmetry information in preference to the above space-group names.
They are only intended as comments.
;
_shelx_estimated_absorpt_t_max 0.789
_shelx_estimated_absorpt_t_min 0.746
_olex2_refinement_description
;
1. Twinned data refinement
 Scales: 0.7385(10)
 0.2615(10)
2. Fixed Uiso
 At 1.2 times of:
  All C(H) groups, All N(H) groups
 At 1.5 times of:
  All O(H) groups, All O(H,H) groups
3. Uiso/Uaniso restraints and constraints
Uanis(O7) \\sim Ueq: with sigma of 0.01 and sigma for terminal atoms of 0.02
4. Others
 Fixed Sof: O7(0.25) H7A(0.25) H7B(0.25)
5.a Riding coordinates:
 O7(H7A,H7B)
5.b Aromatic/amide H refined with riding coordinates:
 C8(H8), C9(H9), C10(H10), C11(H11), C12(H12), C13(H13), C14(H14), C15(H15),
 C18(H18), C19(H19), C20(H20), C21(H21), N1(H1)
5.c Idealised tetrahedral OH refined as rotating group:
 O2(H2)
;
_olex2_submission_special_instructions 'No special instructions were received'
_oxdiff_exptl_absorpt_empirical_details
;
Empirical correction (ABSPACK) includes:
- Absorption correction using spherical harmonics
- Frame scaling
;
_oxdiff_exptl_absorpt_empirical_full_max 1.912
_oxdiff_exptl_absorpt_empirical_full_min 0.729
_oxdiff_twin_integration_method simultaneous
_oxdiff_twin_items 2

loop_
_space_group_symop_operation_xyz
'x, y, z'
'-x, y, -z+1/2'
'x+1/2, y+1/2, z'
'-x+1/2, y+1/2, -z+1/2'
'-x, -y, -z'
'x, -y, z-1/2'
'-x+1/2, -y+1/2, -z'
'x+1/2, -y+1/2, z-1/2'

loop_
_atom_site_label
_atom_site_type_symbol
_atom_site_fract_x
_atom_site_fract_y
_atom_site_fract_z
_atom_site_U_iso_or_equiv
_atom_site_adp_type
_atom_site_occupancy
_atom_site_site_symmetry_order
_atom_site_calc_flag
_atom_site_refinement_flags_posn
_atom_site_refinement_flags_adp
_atom_site_refinement_flags_occupancy
_atom_site_disorder_assembly
_atom_site_disorder_group
C0AA C 0.52531(17) 0.0854(2) 0.42632(17) 0.0266(6) Uani 1 1 d . . . . .
C1 C 0.4326(2) -0.3002(3) 0.3255(2) 0.0373(7) Uani 1 1 d . . . . .
C2 C 0.37770(18) -0.1912(3) 0.13989(19) 0.0326(7) Uani 1 1 d . . . . .
C3 C 0.41531(17) -0.1955(2) 0.29687(18) 0.0290(6) Uani 1 1 d . . . . .
C4 C 0.39138(17) -0.1511(2) 0.22124(18) 0.0271(6) Uani 1 1 d . . . . .
C5 C 0.39347(16) -0.0340(2) 0.30484(17) 0.0265(6) Uani 1 1 d . . . . .
C6 C 0.38091(17) 0.0602(2) 0.33906(17) 0.0280(6) Uani 1 1 d . . . . .
C7 C 0.44170(17) 0.1120(2) 0.40200(17) 0.0282(6) Uani 1 1 d . . . . .
C8 C 0.4246(2) 0.1941(3) 0.4372(2) 0.0411(8) Uani 1 1 d . . . . .
H8 H 0.4644 0.2276 0.4800 0.049 Uiso 1 1 calc R . . . .
C9 C 0.3486(2) 0.2271(3) 0.4095(3) 0.0544(10) Uani 1 1 d . . . . .
H9 H 0.3376 0.2819 0.4340 0.065 Uiso 1 1 calc R . . . .
C10 C 0.2899(2) 0.1781(4) 0.3455(3) 0.0562(11) Uani 1 1 d . . . . .
H10 H 0.2392 0.2016 0.3257 0.067 Uiso 1 1 calc R . . . .
C11 C 0.3052(2) 0.0945(3) 0.3105(2) 0.0414(8) Uani 1 1 d . . . . .
H11 H 0.2649 0.0613 0.2679 0.050 Uiso 1 1 calc R . . . .
C12 C 0.6093(2) 0.2276(3) 0.2928(2) 0.0503(9) Uani 1 1 d . . . . .
H12 H 0.5606 0.2012 0.2595 0.060 Uiso 1 1 calc R . . . .
C13 C 0.6246(3) 0.3243(4) 0.2806(3) 0.0627(12) Uani 1 1 d . . . . .
H13 H 0.5869 0.3631 0.2400 0.075 Uiso 1 1 calc R . . . .
C14 C 0.6965(3) 0.3635(4) 0.3294(3) 0.0605(11) Uani 1 1 d . . . . .
H14 H 0.7079 0.4297 0.3228 0.073 Uiso 1 1 calc R . . . .
C15 C 0.7519(2) 0.3038(3) 0.3882(2) 0.0448(8) Uani 1 1 d . . . . .
H15 H 0.8011 0.3287 0.4213 0.054 Uiso 1 1 calc R . . . .
C16 C 0.73268(18) 0.2059(3) 0.39705(19) 0.0328(7) Uani 1 1 d . . . . .
C17 C 0.78814(18) 0.1337(3) 0.45647(19) 0.0322(7) Uani 1 1 d . . . . .
C18 C 0.8664(2) 0.1547(3) 0.5012(2) 0.0448(8) Uani 1 1 d . . . . .
H18 H 0.8860 0.2173 0.4975 0.054 Uiso 1 1 calc R . . . .
C19 C 0.9147(2) 0.0816(4) 0.5512(3) 0.0606(12) Uani 1 1 d . . . . .
H19 H 0.9675 0.0939 0.5809 0.073 Uiso 1 1 calc R . . . .
C20 C 0.8843(3) -0.0100(4) 0.5569(3) 0.0589(11) Uani 1 1 d . . . . .
H20 H 0.9162 -0.0602 0.5905 0.071 Uiso 1 1 calc R . . . .
C21 C 0.8057(2) -0.0258(3) 0.5119(2) 0.0440(8) Uani 1 1 d . . . . .
H21 H 0.7849 -0.0871 0.5164 0.053 Uiso 1 1 calc R . . . .
N1 N 0.41608(15) -0.1196(2) 0.34827(15) 0.0288(5) Uani 1 1 d . . . . .
H1 H 0.4289 -0.1259 0.3996 0.035 Uiso 1 1 calc R . . . .
N2 N 0.37790(14) -0.0512(2) 0.22739(14) 0.0272(5) Uani 1 1 d . . . . .
N3 N 0.66172(16) 0.1691(2) 0.35076(18) 0.0372(6) Uani 1 1 d . . . . .
N4 N 0.75847(16) 0.0441(2) 0.46232(16) 0.0334(6) Uani 1 1 d . . . . .
O1 O 0.44958(19) -0.3216(2) 0.39610(16) 0.0524(7) Uani 1 1 d . . . . .
O2 O 0.42602(18) -0.3672(2) 0.27062(17) 0.0495(7) Uani 1 1 d . . . . .
H2 H 0.4146 -0.3394 0.2267 0.074 Uiso 1 1 calc GR . . . .
O3 O 0.38783(17) -0.2833(2) 0.13420(15) 0.0473(6) Uani 1 1 d . . . . .
O4 O 0.35594(15) -0.12942(19) 0.08254(14) 0.0419(6) Uani 1 1 d . . . . .
O5 O 0.53808(13) 0.0500(2) 0.36947(14) 0.0404(6) Uani 1 1 d . . . . .
O6 O 0.57572(13) 0.1036(2) 0.49695(13) 0.0375(5) Uani 1 1 d . . . . .
Zn1 Zn 0.64277(2) 0.01998(3) 0.38104(2) 0.03149(16) Uani 1 1 d . . . . .
O7 O 0.6153(16) 0.5216(18) 0.6388(17) 0.132(8) Uani 0.25 1 d . U P . .
H7A H 0.5982 0.5176 0.5872 0.199 Uiso 0.25 1 d R . P . .
H7B H 0.6640 0.5283 0.6567 0.199 Uiso 0.25 1 d R . P . .

loop_
_atom_site_aniso_label
_atom_site_aniso_U_11
_atom_site_aniso_U_22
_atom_site_aniso_U_33
_atom_site_aniso_U_23
_atom_site_aniso_U_13
_atom_site_aniso_U_12
C0AA 0.0272(14) 0.0302(14) 0.0226(13) -0.0009(11) 0.0114(11) -0.0037(11)
C1 0.0401(18) 0.0356(17) 0.0368(17) 0.0029(14) 0.0175(15) -0.0002(14)
C2 0.0296(15) 0.0417(17) 0.0279(15) -0.0056(13) 0.0142(12) 0.0012(13)
C3 0.0272(14) 0.0351(16) 0.0244(14) -0.0003(12) 0.0112(12) -0.0027(12)
C4 0.0236(13) 0.0343(15) 0.0234(14) -0.0017(11) 0.0105(11) -0.0018(11)
C5 0.0221(13) 0.0340(16) 0.0224(13) -0.0029(11) 0.0089(11) -0.0024(11)
C6 0.0273(14) 0.0358(16) 0.0224(13) -0.0013(12) 0.0124(12) 0.0011(12)
C7 0.0293(15) 0.0348(15) 0.0216(13) -0.0002(11) 0.0122(12) 0.0015(12)
C8 0.0447(19) 0.0443(19) 0.0322(16) -0.0100(14) 0.0152(15) 0.0052(15)
C9 0.054(2) 0.058(2) 0.052(2) -0.0140(19) 0.024(2) 0.0177(19)
C10 0.038(2) 0.072(3) 0.057(2) -0.008(2) 0.0195(18) 0.0193(19)
C11 0.0275(16) 0.055(2) 0.0383(17) -0.0071(16) 0.0119(14) 0.0021(15)
C12 0.0325(18) 0.063(3) 0.045(2) -0.0001(18) 0.0076(17) 0.0020(17)
C13 0.052(3) 0.069(3) 0.056(3) 0.021(2) 0.014(2) 0.007(2)
C14 0.063(3) 0.054(2) 0.059(3) 0.020(2) 0.023(2) -0.002(2)
C15 0.0400(19) 0.046(2) 0.044(2) 0.0047(16) 0.0150(16) -0.0091(15)
C16 0.0319(16) 0.0412(18) 0.0269(14) -0.0012(13) 0.0145(13) -0.0029(13)
C17 0.0313(16) 0.0378(17) 0.0285(15) -0.0025(12) 0.0142(13) -0.0057(13)
C18 0.0325(18) 0.049(2) 0.045(2) 0.0073(16) 0.0099(15) -0.0088(15)
C19 0.0315(19) 0.069(3) 0.064(3) 0.015(2) 0.0056(18) -0.0077(18)
C20 0.043(2) 0.057(3) 0.063(3) 0.020(2) 0.011(2) 0.0030(18)
C21 0.044(2) 0.0410(19) 0.045(2) 0.0059(16) 0.0180(17) -0.0017(15)
N1 0.0289(13) 0.0360(14) 0.0209(11) -0.0003(10) 0.0105(10) -0.0022(10)
N2 0.0260(12) 0.0343(13) 0.0217(11) -0.0021(10) 0.0111(10) -0.0003(10)
N3 0.0288(14) 0.0426(16) 0.0379(15) -0.0032(12) 0.0129(12) -0.0017(12)
N4 0.0330(14) 0.0374(15) 0.0302(13) -0.0009(11) 0.0143(11) -0.0041(11)
O1 0.078(2) 0.0434(14) 0.0373(14) 0.0086(11) 0.0270(14) 0.0015(14)
O2 0.0695(19) 0.0371(13) 0.0435(14) 0.0001(11) 0.0265(14) 0.0051(12)
O3 0.0656(17) 0.0397(13) 0.0378(13) -0.0054(10) 0.0242(13) 0.0080(12)
O4 0.0533(15) 0.0468(14) 0.0251(11) 0.0003(10) 0.0170(10) 0.0127(11)
O5 0.0284(11) 0.0623(16) 0.0317(12) -0.0140(11) 0.0145(10) -0.0058(10)
O6 0.0297(11) 0.0516(14) 0.0233(10) -0.0055(9) 0.0046(9) -0.0047(10)
Zn1 0.0273(2) 0.0408(3) 0.0279(2) -0.00684(17) 0.01363(18) -0.00652(17)
O7 0.159(18) 0.114(15) 0.148(18) -0.015(13) 0.090(15) -0.014(13)

loop_
_atom_type_symbol
_atom_type_description
_atom_type_scat_dispersion_real
_atom_type_scat_dispersion_imag
_atom_type_scat_source
C C 0.0181 0.0091 'International Tables Vol C Tables 4.2.6.8 and 6.1.1.4'
H H 0.0000 0.0000 'International Tables Vol C Tables 4.2.6.8 and 6.1.1.4'
N N 0.0311 0.0180 'International Tables Vol C Tables 4.2.6.8 and 6.1.1.4'
O O 0.0492 0.0322 'International Tables Vol C Tables 4.2.6.8 and 6.1.1.4'
Zn Zn -1.5491 0.6778 'International Tables Vol C Tables 4.2.6.8 and 6.1.1.4'

loop_
_geom_angle_atom_site_label_1
_geom_angle_atom_site_label_2
_geom_angle_atom_site_label_3
_geom_angle
_geom_angle_site_symmetry_1
_geom_angle_site_symmetry_3
_geom_angle_publ_flag
O5 C0AA C7 114.8(3) . . ?
O6 C0AA C7 119.8(3) . . ?
O6 C0AA O5 125.3(3) . . ?
O1 C1 C3 120.6(3) . . ?
O1 C1 O2 122.8(3) . . ?
O2 C1 C3 116.5(3) . . ?
O3 C2 C4 118.0(3) . . ?
O4 C2 C4 116.3(3) . . ?
O4 C2 O3 125.7(3) . . ?
C4 C3 C1 133.0(3) . . ?
N1 C3 C1 121.5(3) . . ?
N1 C3 C4 105.3(3) . . ?
C3 C4 C2 132.6(3) . . ?
N2 C4 C2 118.4(3) . . ?
N2 C4 C3 109.0(3) . . ?
N1 C5 C6 123.1(3) . . ?
N2 C5 C6 126.7(3) . . ?
N2 C5 N1 109.9(3) . . ?
C7 C6 C5 122.3(3) . . ?
C11 C6 C5 117.8(3) . . ?
C11 C6 C7 119.9(3) . . ?
C6 C7 C0AA 121.1(3) . . ?
C8 C7 C0AA 119.6(3) . . ?
C8 C7 C6 119.1(3) . . ?
C7 C8 H8 119.6 . . ?
C7 C8 C9 120.8(3) . . ?
C9 C8 H8 119.6 . . ?
C8 C9 H9 120.2 . . ?
C10 C9 C8 119.6(4) . . ?
C10 C9 H9 120.2 . . ?
C9 C10 H10 119.6 . . ?
C9 C10 C11 120.8(4) . . ?
C11 C10 H10 119.6 . . ?
C6 C11 H11 120.1 . . ?
C10 C11 C6 119.8(3) . . ?
C10 C11 H11 120.1 . . ?
C13 C12 H12 118.7 . . ?
N3 C12 H12 118.7 . . ?
N3 C12 C13 122.6(4) . . ?
C12 C13 H13 120.6 . . ?
C12 C13 C14 118.9(4) . . ?
C14 C13 H13 120.6 . . ?
C13 C14 H14 120.3 . . ?
C13 C14 C15 119.4(4) . . ?
C15 C14 H14 120.3 . . ?
C14 C15 H15 120.6 . . ?
C14 C15 C16 118.7(4) . . ?
C16 C15 H15 120.6 . . ?
C15 C16 C17 123.5(3) . . ?
N3 C16 C15 121.5(3) . . ?
N3 C16 C17 115.0(3) . . ?
C18 C17 C16 122.6(3) . . ?
N4 C17 C16 116.0(3) . . ?
N4 C17 C18 121.3(3) . . ?
C17 C18 H18 120.5 . . ?
C19 C18 C17 119.0(4) . . ?
C19 C18 H18 120.5 . . ?
C18 C19 H19 120.2 . . ?
C18 C19 C20 119.6(4) . . ?
C20 C19 H19 120.2 . . ?
C19 C20 H20 120.6 . . ?
C19 C20 C21 118.7(4) . . ?
C21 C20 H20 120.6 . . ?
C20 C21 H21 118.9 . . ?
N4 C21 C20 122.2(4) . . ?
N4 C21 H21 118.9 . . ?
C3 N1 H1 125.7 . . ?
C5 N1 C3 108.7(2) . . ?
C5 N1 H1 125.7 . . ?
C4 N2 Zn1 109.31(18) . 2_655 ?
C5 N2 C4 107.1(3) . . ?
C5 N2 Zn1 142.7(2) . 2_655 ?
C12 N3 Zn1 126.2(3) . . ?
C16 N3 C12 118.9(3) . . ?
C16 N3 Zn1 114.9(2) . . ?
C17 N4 Zn1 115.9(2) . . ?
C21 N4 C17 119.2(3) . . ?
C21 N4 Zn1 124.5(2) . . ?
C1 O2 H2 109.5 . . ?
C2 O4 Zn1 114.2(2) . 2_655 ?
C0AA O5 Zn1 123.6(2) . . ?
N2 Zn1 N3 99.33(11) 2_655 . ?
N2 Zn1 N4 116.26(10) 2_655 . ?
N2 Zn1 O4 80.62(10) 2_655 2_655 ?
N4 Zn1 N3 77.80(11) . . ?
N4 Zn1 O4 93.62(11) . 2_655 ?
O4 Zn1 N3 170.47(10) 2_655 . ?
O5 Zn1 N2 103.80(9) . 2_655 ?
O5 Zn1 N3 93.86(11) . . ?
O5 Zn1 N4 139.86(10) . . ?
O5 Zn1 O4 95.40(11) . 2_655 ?
H7A O7 H7B 104.5 . . ?

loop_
_geom_bond_atom_site_label_1
_geom_bond_atom_site_label_2
_geom_bond_distance
_geom_bond_site_symmetry_2
_geom_bond_publ_flag
C0AA C7 1.510(4) . ?
C0AA O5 1.260(4) . ?
C0AA O6 1.244(4) . ?
C1 C3 1.477(5) . ?
C1 O1 1.214(4) . ?
C1 O2 1.305(4) . ?
C2 C4 1.487(4) . ?
C2 O3 1.254(4) . ?
C2 O4 1.249(4) . ?
C3 C4 1.379(4) . ?
C3 N1 1.375(4) . ?
C4 N2 1.372(4) . ?
C5 C6 1.470(4) . ?
C5 N1 1.348(4) . ?
C5 N2 1.328(4) . ?
C6 C7 1.404(4) . ?
C6 C11 1.390(4) . ?
C7 C8 1.381(5) . ?
C8 H8 0.9300 . ?
C8 C9 1.390(5) . ?
C9 H9 0.9300 . ?
C9 C10 1.376(6) . ?
C10 H10 0.9300 . ?
C10 C11 1.381(6) . ?
C11 H11 0.9300 . ?
C12 H12 0.9300 . ?
C12 C13 1.363(7) . ?
C12 N3 1.340(5) . ?
C13 H13 0.9300 . ?
C13 C14 1.374(7) . ?
C14 H14 0.9300 . ?
C14 C15 1.380(6) . ?
C15 H15 0.9300 . ?
C15 C16 1.386(5) . ?
C16 C17 1.487(5) . ?
C16 N3 1.339(4) . ?
C17 C18 1.386(5) . ?
C17 N4 1.350(4) . ?
C18 H18 0.9300 . ?
C18 C19 1.376(6) . ?
C19 H19 0.9300 . ?
C19 C20 1.379(6) . ?
C20 H20 0.9300 . ?
C20 C21 1.381(6) . ?
C21 H21 0.9300 . ?
C21 N4 1.335(5) . ?
N1 H1 0.8600 . ?
N2 Zn1 2.067(2) 2_655 ?
N3 Zn1 2.139(3) . ?
N4 Zn1 2.080(3) . ?
O2 H2 0.8200 . ?
O4 Zn1 2.097(3) 2_655 ?
O5 Zn1 1.973(2) . ?
Zn1 N2 2.067(2) 2_655 ?
Zn1 O4 2.097(3) 2_655 ?
O7 H7A 0.8496 . ?
O7 H7B 0.8502 . ?

loop_
_geom_hbond_atom_site_label_D
_geom_hbond_atom_site_label_H
_geom_hbond_atom_site_label_A
_geom_hbond_distance_DH
_geom_hbond_distance_HA
_geom_hbond_distance_DA
_geom_hbond_angle_DHA
_geom_hbond_site_symmetry_A
N1 H1 O6 0.86 1.95 2.766(3) 157.6 5_656
O2 H2 O3 0.82 1.70 2.522(4) 178.1 .

loop_
_twin_individual_id
_twin_individual_mass_fraction_refined
_oxdiff_twin_reflns_isolated
_oxdiff_twin_reflns_overlapped
_twin_individual_twin_lattice_type
_twin_individual_twin_matrix_11
_twin_individual_twin_matrix_12
_twin_individual_twin_matrix_13
_twin_individual_twin_matrix_21
_twin_individual_twin_matrix_22
_twin_individual_twin_matrix_23
_twin_individual_twin_matrix_31
_twin_individual_twin_matrix_32
_twin_individual_twin_matrix_33
1 0.7385(10) 7588 2327 ref 1.0000 0.0000 0.0000 0.0000 1.0000 0.0000 0.0000 0.0000 1.0000
2 0.2615(10) 7568 2327 nmt 0.0982 -0.0020 1.0973 0.0006 -1.0005 -0.0004 0.9018 0.0014 -0.0993
